data_2106968
loop_
_publ_author_name
'Goodyear, J.'
'Kennedy, D.J.'

_publ_section_title
;
 The crystal structure of Cs Mn Cl3
;
_journal_name_full 'Acta Crystallographica B (24,1968-38,1982)'
_journal_page_first 744
_journal_page_last 748
_journal_volume 29
_journal_year 1973
_chemical_formula_sum 'Cl3 Cs Mn'
_chemical_name_systematic 'Cs Mn Cl3'
_space_group_IT_number 160
_symmetry_space_group_name_Hall 'R 3 -2"'
_symmetry_space_group_name_H-M 'R 3 m :H'
_cell_angle_alpha 90
_cell_angle_beta 90
_cell_angle_gamma 120
_cell_formula_units_Z 9
_cell_length_a 7.29
_cell_length_b 7.29
_cell_length_c 27.48
_cell_volume 1264.743
_citation_journal_id_ASTM ACBCAR
_cod_data_source_file Goodyear_ACBCAR_1973_651.cif
_cod_data_source_block Cl3Cs1Mn1
_cod_original_formula_sum 'Cl3 Cs1 Mn1'
_cod_database_code 2106968

loop_
_symmetry_equiv_pos_as_xyz
x,y,z
-y,x-y,z
-x+y,-x,z
-y,-x,z
x,x-y,z
-x+y,y,z
x+2/3,y+1/3,z+1/3
-y+2/3,x-y+1/3,z+1/3
-x+y+2/3,-x+1/3,z+1/3
-y+2/3,-x+1/3,z+1/3
x+2/3,x-y+1/3,z+1/3
-x+y+2/3,y+1/3,z+1/3
x+1/3,y+2/3,z+2/3
-y+1/3,x-y+2/3,z+2/3
-x+y+1/3,-x+2/3,z+2/3
-y+1/3,-x+2/3,z+2/3
x+1/3,x-y+2/3,z+2/3
-x+y+1/3,y+2/3,z+2/3

loop_
_atom_site_label
_atom_site_type_symbol
_atom_site_fract_x
_atom_site_fract_y
_atom_site_fract_z
_atom_site_occupancy
_atom_site_U_iso_or_equiv
Cl3 Cl-1 -0.1606 -0.3212 0.1675 1 0.0
Cl1 Cl-1 0.1608 0.3216 0.0571 1 0.0
Mn2 Mn+2 0 0 0.116 1 0.0
Mn1 Mn+2 0 0 -0.0002 1 0.0
Cs2 Cs+1 0 0 -0.2816 1 0.0
Cl2 Cl-1 -0.1558 -0.3116 -0.0573 1 0.0
Cs3 Cs+1 0 0 0.4968 1 0.0
Mn3 Mn+2 0 0 -0.1159 1 0.0
Cs1 Cs+1 0 0 0.2817 1 0.0
